data_8000108
loop_
_publ_author_name
'Shiga, Takuya'
'Han, Lingqin'
'Nihei, Masayuki'
'Hoshino, Norihisa'
'Ito, Tasuku'
'Oshio, Hiroki'

_publ_section_title
;
 A Novel Octanuclear Manganese Cluster with [MnII4(\m4-O)] Core
;
_journal_issue 4
_journal_name_full 'Chemistry Letters'
_journal_page_first 440
_journal_paper_doi 10.1246/cl.2006.440
_journal_volume 35
_journal_year 2006
_chemical_formula_sum 'C26 H72 Cl3 Mn8 N12 O5.5 S12'
_chemical_formula_weight 1571.55
_space_group_IT_number 15
_symmetry_cell_setting monoclinic
_symmetry_space_group_name_Hall '-C 2yc'
_symmetry_space_group_name_H-M 'C 1 2/c 1'
_atom_sites_solution_hydrogens geom
_atom_sites_solution_primary direct
_atom_sites_solution_secondary difmap
_audit_creation_method SHELXL-97
_cell_angle_alpha 90.00
_cell_angle_beta 117.1940(10)
_cell_angle_gamma 90.00
_cell_formula_units_Z 8
_cell_length_a 28.8096(17)
_cell_length_b 21.0232(12)
_cell_length_c 24.2712(14)
_cell_measurement_temperature 293(2)
_cell_volume 13075.4(13)
_computing_cell_refinement 'Bruker SMART'
_computing_data_collection 'Bruker SMART'
_computing_data_reduction 'Bruker SHELXTL'
_computing_molecular_graphics 'Bruker SHELXTL'
_computing_publication_material 'Bruker SHELXTL'
_computing_structure_refinement 'SHELXL-97 (Sheldrick, 1997)'
_computing_structure_solution 'SHELXS-97 (Sheldrick, 1990)'
_diffrn_ambient_temperature 293(2)
_diffrn_measured_fraction_theta_full 0.989
_diffrn_measured_fraction_theta_max 0.989
_diffrn_measurement_device_type 'CCD area detector'
_diffrn_measurement_method 'phi and omega scans'
_diffrn_radiation_monochromator graphite
_diffrn_radiation_source 'fine-focus sealed tube'
_diffrn_radiation_type MoK\a
_diffrn_radiation_wavelength 0.71073
_diffrn_reflns_av_R_equivalents 0.0293
_diffrn_reflns_av_sigmaI/netI 0.0322
_diffrn_reflns_limit_h_max 35
_diffrn_reflns_limit_h_min -35
_diffrn_reflns_limit_k_max 25
_diffrn_reflns_limit_k_min -25
_diffrn_reflns_limit_l_max 30
_diffrn_reflns_limit_l_min -28
_diffrn_reflns_number 38282
_diffrn_reflns_theta_full 26.10
_diffrn_reflns_theta_max 26.10
_diffrn_reflns_theta_min 2.15
_exptl_absorpt_coefficient_mu 7.139
_exptl_absorpt_correction_type none
_exptl_crystal_density_diffrn 5.588
_exptl_crystal_density_method 'not measured'
_exptl_crystal_F_000 22372
_refine_diff_density_max 1.634
_refine_diff_density_min -0.703
_refine_diff_density_rms 0.103
_refine_ls_extinction_method none
_refine_ls_goodness_of_fit_ref 1.077
_refine_ls_hydrogen_treatment mixed
_refine_ls_matrix_type full
_refine_ls_number_parameters 582
_refine_ls_number_reflns 12831
_refine_ls_number_restraints 0
_refine_ls_restrained_S_all 1.077
_refine_ls_R_factor_all 0.0525
_refine_ls_R_factor_gt 0.0358
_refine_ls_shift/su_max 0.779
_refine_ls_shift/su_mean 0.013
_refine_ls_structure_factor_coef Fsqd
_refine_ls_weighting_details 'calc w=1/[\s^2^(Fo^2^)+(0.0641P)^2^+14.7384P] where P=(Fo^2^+2Fc^2^)/3'
_refine_ls_weighting_scheme calc
_refine_ls_wR_factor_gt 0.1041
_refine_ls_wR_factor_ref 0.1128
_reflns_number_gt 10015
_reflns_number_total 12831
_reflns_threshold_expression >2sigma(I)
_cod_data_source_file 35-440sup1.cif
_cod_data_source_block Mn8aet
_cod_depositor_comments
;
The following automatic conversions were performed:

'_symmetry_cell_setting' value 'Monoclinic' changed to 'monoclinic'
according to /home/saulius/struct/CIF-dictionaries/cif_core.dic
dictionary named 'cif_core.dic' version 2.4.2 from 2011-04-26.

Automatic conversion script
Id: cif_fix_values 1891 2012-01-12 08:04:46Z andrius 
;
_cod_original_sg_symbol_H-M C2/c
_cod_original_formula_sum 'C26 H72 Cl3 Mn8 N12 O5.50 S12'
_cod_database_code 8000108

loop_
_symmetry_equiv_pos_as_xyz
'x, y, z'
'-x, y, -z+1/2'
'x+1/2, y+1/2, z'
'-x+1/2, y+1/2, -z+1/2'
'-x, -y, -z'
'x, -y, z-1/2'
'-x+1/2, -y+1/2, -z'
'x+1/2, -y+1/2, z-1/2'

loop_
_atom_site_label
_atom_site_type_symbol
_atom_site_fract_x
_atom_site_fract_y
_atom_site_fract_z
_atom_site_U_iso_or_equiv
_atom_site_adp_type
_atom_site_occupancy
_atom_site_symmetry_multiplicity
_atom_site_calc_flag
_atom_site_refinement_flags
Mn1 Mn 0.14891(2) 0.90082(2) 0.70829(2) 0.02403(12) Uani 1 1 d .
Mn2 Mn 0.23804(2) 0.81382(3) 0.69093(3) 0.02509(13) Uani 1 1 d .
Mn3 Mn 0.12466(2) 0.83880(3) 0.56870(2) 0.02485(13) Uani 1 1 d .
Mn4 Mn 0.13002(2) 0.74682(2) 0.68611(2) 0.02392(12) Uani 1 1 d .
Mn5 Mn 0.22395(2) 0.98885(2) 0.62867(2) 0.02394(12) Uani 1 1 d .
Mn6 Mn 0.23878(2) 0.79835(2) 0.85722(2) 0.02325(12) Uani 1 1 d .
Mn7 Mn 0.17438(2) 0.66945(3) 0.56699(3) 0.03126(14) Uani 1 1 d .
Mn8 Mn 0.00049(2) 0.84476(3) 0.59753(2) 0.02522(13) Uani 1 1 d .
Cl1 Cl 0.16755(3) 0.84881(4) 0.98588(4) 0.02799(19) Uani 1 1 d .
Cl2 Cl 0.34304(4) 0.00199(5) 0.55064(5) 0.0459(3) Uani 1 1 d .
S1 S 0.15258(3) 0.86517(4) 0.80645(4) 0.02461(18) Uani 1 1 d .
S2 S 0.06130(3) 0.94284(4) 0.64251(4) 0.02609(19) Uani 1 1 d .
S3 S 0.21445(4) 0.98445(5) 0.73007(4) 0.0297(2) Uani 1 1 d .
S4 S 0.28626(4) 0.84497(5) 0.79876(5) 0.0374(2) Uani 1 1 d .
S5 S 0.24994(4) 0.70174(4) 0.67324(5) 0.0314(2) Uani 1 1 d .
S6 S 0.26874(3) 0.88051(4) 0.63201(4) 0.02708(19) Uani 1 1 d .
S7 S 0.16437(4) 0.78013(4) 0.51343(4) 0.0300(2) Uani 1 1 d .
S8 S 0.12794(3) 0.95345(4) 0.55172(4) 0.02553(19) Uani 1 1 d .
S9 S 0.03471(4) 0.79879(4) 0.52396(4) 0.0295(2) Uani 1 1 d .
S10 S 0.19474(3) 0.70029(4) 0.78489(4) 0.02399(18) Uani 1 1 d .
S11 S 0.10409(4) 0.66443(4) 0.60546(4) 0.0297(2) Uani 1 1 d .
S12 S 0.05178(3) 0.77642(4) 0.69565(4) 0.02682(19) Uani 1 1 d .
O1 O 0.15994(8) 0.82467(10) 0.66257(10) 0.0180(5) Uani 1 1 d .
N1 N 0.25604(12) 0.88027(15) 0.92575(14) 0.0310(7) Uani 1 1 d .
H1A H 0.2414 0.8723 0.9508 0.037 Uiso 1 1 calc R
H1B H 0.2907 0.8841 0.9493 0.037 Uiso 1 1 calc R
N2 N -0.04463(12) 0.89757(16) 0.64163(16) 0.0358(8) Uani 1 1 d .
H2A H -0.0785 0.9001 0.6138 0.043 Uiso 1 1 calc R
H2B H -0.0424 0.8751 0.6743 0.043 Uiso 1 1 calc R
N3 N 0.19572(12) 1.09006(14) 0.63325(15) 0.0299(7) Uani 1 1 d .
H3A H 0.2226 1.1141 0.6594 0.036 Uiso 1 1 calc R
H3B H 0.1819 1.1082 0.5955 0.036 Uiso 1 1 calc R
N4 N 0.32416(13) 0.76536(16) 0.91637(16) 0.0379(8) Uani 1 1 d .
H4A H 0.3387 0.7900 0.9504 0.046 Uiso 1 1 calc R
H4B H 0.3237 0.7252 0.9290 0.046 Uiso 1 1 calc R
N5 N 0.24405(14) 0.64850(18) 0.54891(17) 0.0451(9) Uani 1 1 d .
H5A H 0.2389 0.6108 0.5293 0.054 Uiso 1 1 calc R
H5B H 0.2457 0.6786 0.5234 0.054 Uiso 1 1 calc R
N6 N 0.31051(12) 1.01577(15) 0.68067(15) 0.0349(7) Uani 1 1 d .
H6A H 0.3230 1.0234 0.6534 0.042 Uiso 1 1 calc R
H6B H 0.3143 1.0514 0.7029 0.042 Uiso 1 1 calc R
N7 N 0.11774(15) 0.64422(17) 0.46761(17) 0.0458(9) Uani 1 1 d .
H7A H 0.1263 0.6057 0.4589 0.055 Uiso 1 1 calc R
H7B H 0.0854 0.6413 0.4644 0.055 Uiso 1 1 calc R
N8 N 0.22154(12) 1.00849(14) 0.53558(14) 0.0278(7) Uani 1 1 d .
H8A H 0.2078 1.0472 0.5220 0.033 Uiso 1 1 calc R
H8B H 0.2541 1.0080 0.5395 0.033 Uiso 1 1 calc R
N9 N -0.04943(12) 0.89984(16) 0.50689(15) 0.0350(7) Uani 1 1 d .
H9A H -0.0780 0.8771 0.4828 0.042 Uiso 1 1 calc R
H9B H -0.0598 0.9371 0.5158 0.042 Uiso 1 1 calc R
N10 N 0.21598(12) 0.73559(15) 0.91926(14) 0.0297(7) Uani 1 1 d .
H10A H 0.2453 0.7259 0.9537 0.036 Uiso 1 1 calc R
H10B H 0.1959 0.7591 0.9310 0.036 Uiso 1 1 calc R
N11 N 0.17875(14) 0.56287(16) 0.59446(18) 0.0428(8) Uani 1 1 d .
H11A H 0.1776 0.5392 0.5630 0.051 Uiso 1 1 calc R
H11B H 0.2099 0.5559 0.6274 0.051 Uiso 1 1 calc R
N12 N -0.05630(12) 0.76253(15) 0.57851(16) 0.0353(7) Uani 1 1 d .
H12A H -0.0890 0.7781 0.5613 0.042 Uiso 1 1 calc R
H12B H -0.0537 0.7362 0.5508 0.042 Uiso 1 1 calc R
C1 C 0.17619(14) 0.93657(17) 0.85547(17) 0.0288(8) Uani 1 1 d .
H1C H 0.1637 0.9741 0.8295 0.035 Uiso 1 1 calc R
H1D H 0.1616 0.9372 0.8844 0.035 Uiso 1 1 calc R
C2 C 0.23469(14) 0.93974(17) 0.89127(17) 0.0299(8) Uani 1 1 d .
H2C H 0.2493 0.9470 0.8629 0.036 Uiso 1 1 calc R
H2D H 0.2446 0.9751 0.9200 0.036 Uiso 1 1 calc R
C3 C 0.03442(15) 0.9618(2) 0.69576(18) 0.0339(9) Uani 1 1 d .
H3C H 0.0462 0.9305 0.7288 0.041 Uiso 1 1 calc R
H3D H 0.0469 1.0032 0.7142 0.041 Uiso 1 1 calc R
C4 C -0.02421(15) 0.96210(19) 0.66212(19) 0.0362(9) Uani 1 1 d .
H4C H -0.0377 0.9784 0.6893 0.043 Uiso 1 1 calc R
H4D H -0.0359 0.9900 0.6264 0.043 Uiso 1 1 calc R
C5 C 0.17842(17) 1.05932(18) 0.72020(19) 0.0373(9) Uani 1 1 d .
H5C H 0.1505 1.0523 0.7313 0.045 Uiso 1 1 calc R
H5D H 0.2018 1.0908 0.7485 0.045 Uiso 1 1 calc R
C6 C 0.15556(16) 1.08529(19) 0.6556(2) 0.0365(9) Uani 1 1 d .
H6C H 0.1275 1.0578 0.6281 0.044 Uiso 1 1 calc R
H6D H 0.1410 1.1271 0.6547 0.044 Uiso 1 1 calc R
C7 C 0.3390(3) 0.7860(5) 0.8286(3) 0.141(4) Uani 1 1 d .
H7C H 0.3270 0.7487 0.8023 0.169 Uiso 1 1 calc R
H7D H 0.3682 0.8034 0.8239 0.169 Uiso 1 1 calc R
C8 C 0.3567(3) 0.7671(3) 0.8863(4) 0.095(3) Uani 1 1 d .
H8C H 0.3863 0.7940 0.9112 0.114 Uiso 1 1 calc R
H8D H 0.3703 0.7245 0.8885 0.114 Uiso 1 1 calc R
C9 C 0.29940(18) 0.7027(2) 0.6458(2) 0.0482(11) Uani 1 1 d .
H9C H 0.2961 0.7417 0.6228 0.058 Uiso 1 1 calc R
H9D H 0.3338 0.7022 0.6810 0.058 Uiso 1 1 calc R
C10 C 0.29380(17) 0.6465(2) 0.6048(2) 0.0450(11) Uani 1 1 d .
H10C H 0.3221 0.6466 0.5936 0.054 Uiso 1 1 calc R
H10D H 0.2961 0.6076 0.6273 0.054 Uiso 1 1 calc R
C11 C 0.33618(14) 0.90305(19) 0.68577(19) 0.0354(9) Uani 1 1 d .
H11C H 0.3525 0.8681 0.7142 0.042 Uiso 1 1 calc R
H11D H 0.3554 0.9096 0.6623 0.042 Uiso 1 1 calc R
C12 C 0.34027(15) 0.9625(2) 0.72277(19) 0.0377(9) Uani 1 1 d .
H12C H 0.3265 0.9541 0.7518 0.045 Uiso 1 1 calc R
H12D H 0.3766 0.9745 0.7463 0.045 Uiso 1 1 calc R
C13 C 0.10976(17) 0.7570(2) 0.43942(19) 0.0381(9) Uani 1 1 d .
H13A H 0.0775 0.7592 0.4428 0.046 Uiso 1 1 calc R
H13B H 0.1072 0.7866 0.4075 0.046 Uiso 1 1 calc R
C14 C 0.11664(18) 0.6901(2) 0.4208(2) 0.0431(10) Uani 1 1 d .
H14A H 0.0881 0.6799 0.3806 0.052 Uiso 1 1 calc R
H14B H 0.1490 0.6875 0.4177 0.052 Uiso 1 1 calc R
C15 C 0.13394(15) 0.96133(19) 0.48028(17) 0.0327(8) Uani 1 1 d .
H15A H 0.1147 0.9271 0.4524 0.039 Uiso 1 1 calc R
H15B H 0.1181 1.0011 0.4604 0.039 Uiso 1 1 calc R
C16 C 0.18969(15) 0.95975(18) 0.49068(17) 0.0299(8) Uani 1 1 d .
H16A H 0.2044 0.9181 0.5058 0.036 Uiso 1 1 calc R
H16B H 0.1905 0.9669 0.4516 0.036 Uiso 1 1 calc R
C17 C -0.00011(16) 0.8517(2) 0.45752(19) 0.0402(10) Uani 1 1 d .
H17A H 0.0227 0.8618 0.4393 0.048 Uiso 1 1 calc R
H17B H -0.0301 0.8293 0.4266 0.048 Uiso 1 1 calc R
C18 C -0.01806(16) 0.9117(2) 0.47332(19) 0.0381(9) Uani 1 1 d .
H18A H -0.0390 0.9352 0.4356 0.046 Uiso 1 1 calc R
H18B H 0.0120 0.9376 0.4990 0.046 Uiso 1 1 calc R
C19 C 0.15413(14) 0.68301(17) 0.82298(17) 0.0274(8) Uani 1 1 d .
H19A H 0.1294 0.7173 0.8151 0.033 Uiso 1 1 calc R
H19B H 0.1346 0.6441 0.8061 0.033 Uiso 1 1 calc R
C20 C 0.18800(14) 0.67564(17) 0.89242(17) 0.0290(8) Uani 1 1 d .
H20A H 0.1663 0.6644 0.9119 0.035 Uiso 1 1 calc R
H20B H 0.2130 0.6416 0.9003 0.035 Uiso 1 1 calc R
C21 C 0.12809(18) 0.58961(19) 0.6490(2) 0.0408(10) Uani 1 1 d .
H21A H 0.1603 0.5976 0.6863 0.049 Uiso 1 1 calc R
H21B H 0.1026 0.5735 0.6612 0.049 Uiso 1 1 calc R
C22 C 0.13762(18) 0.54054(19) 0.6096(2) 0.0445(10) Uani 1 1 d .
H22A H 0.1481 0.5006 0.6319 0.053 Uiso 1 1 calc R
H22B H 0.1057 0.5334 0.5717 0.053 Uiso 1 1 calc R
C23 C 0.00941(15) 0.70634(19) 0.66949(19) 0.0353(9) Uani 1 1 d .
H23A H 0.0190 0.6806 0.6431 0.042 Uiso 1 1 calc R
H23B H 0.0144 0.6808 0.7051 0.042 Uiso 1 1 calc R
C24 C -0.04767(14) 0.7255(2) 0.6339(2) 0.0375(9) Uani 1 1 d .
H24A H -0.0694 0.6877 0.6217 0.045 Uiso 1 1 calc R
H24B H -0.0574 0.7508 0.6604 0.045 Uiso 1 1 calc R
O1S O 0.4491(3) -0.0161(4) 0.6590(4) 0.235(6) Uani 1 1 d .
O2S O 0.9806(2) 0.6303(4) 0.5118(3) 0.143(2) Uani 1 1 d .
O3S O 0.5000 0.8960(5) 0.7500 0.226(7) Uani 1 2 d S
O4S O 0.38153(14) 0.87604(18) 0.00893(19) 0.0707(11) Uani 1 1 d .
O5S O 0.4596(4) 0.8041(11) 0.8047(10) 0.497(16) Uani 1 1 d .
C1S C 0.4737(6) 0.0398(8) 0.6667(11) 0.45(2) Uani 1 1 d .

loop_
_atom_site_aniso_label
_atom_site_aniso_U_11
_atom_site_aniso_U_22
_atom_site_aniso_U_33
_atom_site_aniso_U_23
_atom_site_aniso_U_13
_atom_site_aniso_U_12
Mn1 0.0271(3) 0.0239(3) 0.0226(3) 0.0009(2) 0.0127(2) 0.0015(2)
Mn2 0.0275(3) 0.0232(3) 0.0282(3) 0.0027(2) 0.0159(2) 0.0019(2)
Mn3 0.0288(3) 0.0239(3) 0.0236(3) 0.0006(2) 0.0135(2) 0.0024(2)
Mn4 0.0253(3) 0.0238(3) 0.0241(3) 0.0020(2) 0.0126(2) 0.0008(2)
Mn5 0.0277(3) 0.0224(3) 0.0247(3) 0.0016(2) 0.0145(2) -0.0002(2)
Mn6 0.0264(3) 0.0222(3) 0.0216(3) 0.0014(2) 0.0113(2) 0.0003(2)
Mn7 0.0385(3) 0.0263(3) 0.0352(3) -0.0007(2) 0.0223(3) 0.0049(2)
Mn8 0.0249(3) 0.0265(3) 0.0257(3) 0.0009(2) 0.0128(2) 0.0020(2)
Cl1 0.0315(4) 0.0263(4) 0.0269(4) 0.0000(3) 0.0141(4) -0.0024(3)
Cl2 0.0419(6) 0.0472(6) 0.0547(7) -0.0006(5) 0.0274(5) 0.0026(5)
S1 0.0278(4) 0.0236(4) 0.0225(4) 0.0009(3) 0.0116(4) -0.0003(3)
S2 0.0272(4) 0.0268(4) 0.0252(4) 0.0022(3) 0.0129(4) 0.0020(4)
S3 0.0322(5) 0.0332(5) 0.0253(5) 0.0030(4) 0.0145(4) -0.0047(4)
S4 0.0348(5) 0.0522(6) 0.0256(5) 0.0055(4) 0.0142(4) -0.0096(5)
S5 0.0382(5) 0.0236(5) 0.0374(5) 0.0027(4) 0.0217(5) 0.0058(4)
S6 0.0303(5) 0.0246(4) 0.0293(5) 0.0049(4) 0.0162(4) 0.0022(4)
S7 0.0357(5) 0.0282(5) 0.0316(5) 0.0000(4) 0.0202(4) 0.0041(4)
S8 0.0275(4) 0.0241(4) 0.0282(5) 0.0000(3) 0.0154(4) 0.0000(3)
S9 0.0300(5) 0.0297(5) 0.0317(5) -0.0016(4) 0.0167(4) 0.0025(4)
S10 0.0251(4) 0.0247(4) 0.0227(4) 0.0006(3) 0.0114(4) 0.0019(3)
S11 0.0329(5) 0.0267(5) 0.0312(5) -0.0025(4) 0.0161(4) 0.0005(4)
S12 0.0240(4) 0.0294(5) 0.0280(5) 0.0030(4) 0.0127(4) 0.0012(4)
O1 0.0217(11) 0.0167(11) 0.0182(11) 0.0023(9) 0.0115(10) 0.0017(9)
N1 0.0300(16) 0.0337(17) 0.0271(16) -0.0017(13) 0.0111(14) -0.0032(13)
N2 0.0316(17) 0.043(2) 0.0396(19) -0.0006(15) 0.0220(16) 0.0026(15)
N3 0.0379(17) 0.0243(16) 0.0296(17) -0.0001(13) 0.0172(15) -0.0025(13)
N4 0.0375(18) 0.0332(18) 0.043(2) 0.0082(15) 0.0186(16) 0.0032(15)
N5 0.054(2) 0.046(2) 0.049(2) 0.0045(17) 0.036(2) 0.0133(18)
N6 0.0393(18) 0.0322(18) 0.0365(19) -0.0011(14) 0.0200(16) -0.0045(14)
N7 0.057(2) 0.035(2) 0.045(2) -0.0070(16) 0.0232(19) -0.0014(17)
N8 0.0313(16) 0.0242(15) 0.0342(17) 0.0043(13) 0.0205(14) 0.0012(13)
N9 0.0322(17) 0.0366(19) 0.0344(18) 0.0047(14) 0.0137(15) 0.0091(14)
N10 0.0342(17) 0.0314(17) 0.0257(16) 0.0006(13) 0.0157(14) 0.0020(13)
N11 0.052(2) 0.0308(18) 0.052(2) -0.0004(16) 0.0291(19) 0.0091(16)
N12 0.0280(17) 0.0345(18) 0.0378(19) -0.0005(15) 0.0103(15) 0.0003(14)
C1 0.037(2) 0.0241(18) 0.030(2) -0.0008(15) 0.0189(17) 0.0035(15)
C2 0.039(2) 0.0247(18) 0.032(2) -0.0052(15) 0.0209(18) -0.0065(16)
C3 0.038(2) 0.037(2) 0.029(2) -0.0038(16) 0.0177(18) 0.0054(17)
C4 0.041(2) 0.036(2) 0.040(2) 0.0017(18) 0.0258(19) 0.0121(18)
C5 0.055(3) 0.0243(19) 0.044(2) -0.0064(17) 0.032(2) -0.0056(18)
C6 0.042(2) 0.030(2) 0.045(2) -0.0055(17) 0.026(2) 0.0015(17)
C7 0.067(4) 0.315(13) 0.058(4) 0.081(6) 0.043(4) 0.110(6)
C8 0.096(5) 0.100(5) 0.137(6) 0.076(5) 0.094(5) 0.068(4)
C9 0.043(2) 0.043(3) 0.074(3) -0.010(2) 0.040(3) -0.001(2)
C10 0.042(2) 0.041(2) 0.065(3) -0.002(2) 0.036(2) 0.0081(19)
C11 0.0264(19) 0.040(2) 0.041(2) 0.0066(18) 0.0166(18) 0.0026(16)
C12 0.027(2) 0.047(2) 0.033(2) 0.0020(18) 0.0088(17) -0.0044(18)
C13 0.046(2) 0.039(2) 0.030(2) 0.0011(17) 0.0190(19) 0.0044(19)
C14 0.054(3) 0.044(2) 0.035(2) -0.0099(19) 0.023(2) 0.001(2)
C15 0.037(2) 0.036(2) 0.0246(19) 0.0009(16) 0.0128(17) -0.0003(17)
C16 0.043(2) 0.0288(19) 0.0260(19) 0.0031(15) 0.0225(18) 0.0044(16)
C17 0.035(2) 0.058(3) 0.027(2) 0.0060(19) 0.0140(18) 0.0060(19)
C18 0.035(2) 0.042(2) 0.035(2) 0.0106(18) 0.0136(18) 0.0043(18)
C19 0.0269(18) 0.0261(18) 0.031(2) 0.0037(15) 0.0147(16) -0.0008(15)
C20 0.0322(19) 0.0297(19) 0.029(2) 0.0044(15) 0.0174(17) -0.0015(15)
C21 0.052(3) 0.032(2) 0.043(2) 0.0015(18) 0.026(2) -0.0006(19)
C22 0.061(3) 0.025(2) 0.049(3) -0.0019(18) 0.026(2) 0.0006(19)
C23 0.036(2) 0.031(2) 0.041(2) 0.0072(17) 0.0202(19) -0.0056(17)
C24 0.027(2) 0.041(2) 0.048(3) 0.0023(19) 0.0194(19) -0.0067(17)
O1S 0.141(6) 0.137(6) 0.239(9) 0.093(6) -0.076(6) -0.057(5)
O2S 0.069(3) 0.216(7) 0.134(5) -0.011(5) 0.037(3) -0.040(4)
O3S 0.292(15) 0.100(7) 0.152(10) 0.000 -0.015(10) 0.000
O4S 0.059(2) 0.055(2) 0.081(3) -0.017(2) 0.018(2) -0.0014(18)
O5S 0.139(9) 0.73(4) 0.62(3) 0.34(3) 0.167(14) 0.019(14)
C1S 0.191(13) 0.230(17) 0.53(3) 0.25(2) -0.179(17) -0.136(13)

loop_
_atom_type_symbol
_atom_type_description
_atom_type_scat_dispersion_real
_atom_type_scat_dispersion_imag
_atom_type_scat_source
C C 0.0033 0.0016 'International Tables Vol C Tables 4.2.6.8 and 6.1.1.4'
H H 0.0000 0.0000 'International Tables Vol C Tables 4.2.6.8 and 6.1.1.4'
N N 0.0061 0.0033 'International Tables Vol C Tables 4.2.6.8 and 6.1.1.4'
S S 0.1246 0.1234 'International Tables Vol C Tables 4.2.6.8 and 6.1.1.4'
Cl Cl 0.1484 0.1585 'International Tables Vol C Tables 4.2.6.8 and 6.1.1.4'
Mn Mn 0.3368 0.7283 'International Tables Vol C Tables 4.2.6.8 and 6.1.1.4'
O O 0.0106 0.0060 'International Tables Vol C Tables 4.2.6.8 and 6.1.1.4'

loop_
_geom_angle_atom_site_label_1
_geom_angle_atom_site_label_2
_geom_angle_atom_site_label_3
_geom_angle
O1 Mn1 S2 107.24(7)
O1 Mn1 S1 109.76(6)
S2 Mn1 S1 108.48(3)
O1 Mn1 S3 112.39(7)
S2 Mn1 S3 110.10(4)
S1 Mn1 S3 108.80(4)
O1 Mn2 S4 109.44(7)
O1 Mn2 S6 112.14(7)
S4 Mn2 S6 107.16(4)
O1 Mn2 S5 105.63(7)
S4 Mn2 S5 113.09(4)
S6 Mn2 S5 109.47(4)
O1 Mn3 S8 106.95(7)
O1 Mn3 S7 114.61(7)
S8 Mn3 S7 109.77(4)
O1 Mn3 S9 109.21(7)
S8 Mn3 S9 112.09(4)
S7 Mn3 S9 104.32(4)
O1 Mn4 S12 110.24(6)
O1 Mn4 S11 110.73(7)
S12 Mn4 S11 107.23(4)
O1 Mn4 S10 111.10(7)
S12 Mn4 S10 109.16(3)
S11 Mn4 S10 108.28(4)
N8 Mn5 N6 91.95(11)
N8 Mn5 N3 91.68(11)
N6 Mn5 N3 93.71(11)
N8 Mn5 S3 169.08(8)
N6 Mn5 S3 92.65(9)
N3 Mn5 S3 78.14(8)
N8 Mn5 S6 88.82(8)
N6 Mn5 S6 78.45(9)
N3 Mn5 S6 172.16(9)
S3 Mn5 S6 101.81(3)
N8 Mn5 S8 78.54(8)
N6 Mn5 S8 169.55(9)
N3 Mn5 S8 90.90(8)
S3 Mn5 S8 97.47(3)
S6 Mn5 S8 96.87(3)
N1 Mn6 N10 89.32(11)
N1 Mn6 N4 87.61(12)
N10 Mn6 N4 87.86(11)
N1 Mn6 S4 96.93(9)
N10 Mn6 S4 163.27(8)
N4 Mn6 S4 76.96(9)
N1 Mn6 S1 77.43(8)
N10 Mn6 S1 97.00(8)
N4 Mn6 S1 164.17(9)
S4 Mn6 S1 99.50(4)
N1 Mn6 S10 162.80(8)
N10 Mn6 S10 78.06(8)
N4 Mn6 S10 103.35(9)
S4 Mn6 S10 98.43(4)
S1 Mn6 S10 92.41(3)
N7 Mn7 N5 91.08(14)
N7 Mn7 N11 89.88(13)
N5 Mn7 N11 86.10(13)
N7 Mn7 S11 94.17(10)
N5 Mn7 S11 164.01(10)
N11 Mn7 S11 78.83(9)
N7 Mn7 S5 170.49(10)
N5 Mn7 S5 80.18(10)
N11 Mn7 S5 93.22(10)
S11 Mn7 S5 95.25(3)
N7 Mn7 S7 79.49(9)
N5 Mn7 S7 89.02(10)
N11 Mn7 S7 168.23(10)
S11 Mn7 S7 106.77(3)
S5 Mn7 S7 96.50(4)
N12 Mn8 N2 87.40(12)
N12 Mn8 N9 96.34(12)
N2 Mn8 N9 87.89(12)
N12 Mn8 S9 92.38(9)
N2 Mn8 S9 166.15(9)
N9 Mn8 S9 78.36(8)
N12 Mn8 S12 79.65(9)
N2 Mn8 S12 92.63(9)
N9 Mn8 S12 175.92(9)
S9 Mn8 S12 100.96(3)
N12 Mn8 S2 166.04(9)
N2 Mn8 S2 80.69(8)
N9 Mn8 S2 90.52(9)
S9 Mn8 S2 100.93(3)
S12 Mn8 S2 93.55(3)
C1 S1 Mn1 102.58(12)
C1 S1 Mn6 98.18(12)
Mn1 S1 Mn6 103.38(3)
C3 S2 Mn1 105.11(13)
C3 S2 Mn8 92.74(13)
Mn1 S2 Mn8 106.44(4)
C5 S3 Mn1 104.60(14)
C5 S3 Mn5 98.25(13)
Mn1 S3 Mn5 103.02(4)
C7 S4 Mn2 101.9(3)
C7 S4 Mn6 94.5(2)
Mn2 S4 Mn6 107.79(4)
C9 S5 Mn2 104.35(15)
C9 S5 Mn7 94.61(17)
Mn2 S5 Mn7 107.78(4)
C11 S6 Mn2 106.29(13)
C11 S6 Mn5 98.31(13)
Mn2 S6 Mn5 102.36(4)
C13 S7 Mn3 105.26(13)
C13 S7 Mn7 95.81(14)
Mn3 S7 Mn7 98.53(4)
C15 S8 Mn3 106.02(13)
C15 S8 Mn5 97.06(13)
Mn3 S8 Mn5 105.45(4)
C17 S9 Mn3 102.92(14)
C17 S9 Mn8 98.76(13)
Mn3 S9 Mn8 102.99(4)
C19 S10 Mn4 101.29(12)
C19 S10 Mn6 92.48(12)
Mn4 S10 Mn6 104.93(3)
C21 S11 Mn4 104.29(14)
C21 S11 Mn7 95.21(14)
Mn4 S11 Mn7 104.77(4)
C23 S12 Mn4 105.02(13)
C23 S12 Mn8 96.76(13)
Mn4 S12 Mn8 102.54(4)
Mn2 O1 Mn4 110.84(10)
Mn2 O1 Mn3 107.53(9)
Mn4 O1 Mn3 111.58(10)
Mn2 O1 Mn1 108.88(10)
Mn4 O1 Mn1 106.46(9)
Mn3 O1 Mn1 111.55(10)
C2 N1 Mn6 109.3(2)
C4 N2 Mn8 112.1(2)
C6 N3 Mn5 107.8(2)
C8 N4 Mn6 115.8(3)
C10 N5 Mn7 113.8(2)
C12 N6 Mn5 109.4(2)
C14 N7 Mn7 114.5(3)
C16 N8 Mn5 109.6(2)
C18 N9 Mn8 109.6(2)
C20 N10 Mn6 117.4(2)
C22 N11 Mn7 115.8(2)
C24 N12 Mn8 114.2(2)
C2 C1 S1 113.3(2)
N1 C2 C1 110.9(3)
C4 C3 S2 110.5(3)
N2 C4 C3 110.9(3)
C6 C5 S3 113.6(3)
N3 C6 C5 111.3(3)
C8 C7 S4 118.3(5)
C7 C8 N4 121.8(5)
C10 C9 S5 111.4(3)
N5 C10 C9 110.9(4)
C12 C11 S6 113.9(3)
N6 C12 C11 110.4(3)
C14 C13 S7 111.6(3)
N7 C14 C13 109.6(3)
C16 C15 S8 113.2(3)
N8 C16 C15 111.4(3)
C18 C17 S9 113.9(3)
C17 C18 N9 111.8(3)
C20 C19 S10 110.2(2)
N10 C20 C19 110.3(3)
C22 C21 S11 110.4(3)
N11 C22 C21 109.9(3)
C24 C23 S12 111.1(3)
N12 C24 C23 110.2(3)

loop_
_geom_bond_atom_site_label_1
_geom_bond_atom_site_label_2
_geom_bond_distance
Mn1 O1 2.054(2)
Mn1 S2 2.4529(10)
Mn1 S1 2.4533(10)
Mn1 S3 2.4543(10)
Mn2 O1 2.043(2)
Mn2 S4 2.4260(12)
Mn2 S6 2.4391(10)
Mn2 S5 2.4471(11)
Mn3 O1 2.048(2)
Mn3 S8 2.4544(10)
Mn3 S7 2.4561(10)
Mn3 S9 2.4556(11)
Mn4 O1 2.049(2)
Mn4 S12 2.4492(10)
Mn4 S11 2.4604(11)
Mn4 S10 2.4690(10)
Mn5 N8 2.266(3)
Mn5 N6 2.292(3)
Mn5 N3 2.299(3)
Mn5 S3 2.5993(10)
Mn5 S6 2.6007(10)
Mn5 S8 2.6403(10)
Mn6 N1 2.286(3)
Mn6 N10 2.312(3)
Mn6 N4 2.316(3)
Mn6 S4 2.5725(11)
Mn6 S1 2.6197(10)
Mn6 S10 2.6278(10)
Mn7 N7 2.273(4)
Mn7 N5 2.285(3)
Mn7 N11 2.325(3)
Mn7 S11 2.5906(11)
Mn7 S5 2.5921(12)
Mn7 S7 2.6161(11)
Mn8 N12 2.278(3)
Mn8 N2 2.311(3)
Mn8 N9 2.314(3)
Mn8 S9 2.5891(10)
Mn8 S12 2.5890(10)
Mn8 S2 2.6010(11)
S1 C1 1.842(4)
S2 C3 1.829(4)
S3 C5 1.840(4)
S4 C7 1.833(7)
S5 C9 1.829(4)
S6 C11 1.840(4)
S7 C13 1.832(4)
S8 C15 1.827(4)
S9 C17 1.834(4)
S10 C19 1.829(4)
S11 C21 1.844(4)
S12 C23 1.832(4)
N1 C2 1.474(5)
N2 C4 1.472(5)
N3 C6 1.489(5)
N4 C8 1.428(6)
N5 C10 1.456(6)
N6 C12 1.494(5)
N7 C14 1.480(6)
N8 C16 1.471(5)
N9 C18 1.488(5)
N10 C20 1.477(5)
N11 C22 1.469(5)
N12 C24 1.474(5)
C1 C2 1.504(5)
C3 C4 1.503(5)
C5 C6 1.499(6)
C7 C8 1.313(8)
C9 C10 1.504(6)
C11 C12 1.512(6)
C13 C14 1.516(6)
C15 C16 1.508(5)
C17 C18 1.479(6)
C19 C20 1.521(5)
C21 C22 1.514(6)
C23 C24 1.521(5)
O1S C1S 1.339(13)
